data_7054814
loop_
_publ_author_name
'Kahan, Rachel J.'
'Cloke, F. Geoffrey N.'
'Roe, S. Mark'
'Nief, Fran\,cois'

_publ_section_title
;
 Activation of carbon dioxide by new mixed sandwich uranium(iii) complexes
 incorporating cyclooctatetraenyl and pyrrolide, phospholide, or arsolide
 ligands
;
_journal_issue 10
_journal_name_full 'New J. Chem.'
_journal_page_first 7602
_journal_paper_doi 10.1039/C5NJ00590F
_journal_volume 39
_journal_year 2015
_chemical_formula_moiety 'C100  H200  Si4  P2  U2'
_chemical_formula_sum 'C70 H120 O5 P2 Si4 U2'
_chemical_formula_weight 1692.01
_chemical_name_systematic
;
 5
;
_chemical_properties_physical 'Air-sensitive, Moisture-sensitive, Oxygen-sensitive'
_space_group_IT_number 14
_symmetry_cell_setting monoclinic
_symmetry_Int_Tables_number 14
_symmetry_space_group_name_Hall '-P 2ybc'
_symmetry_space_group_name_H-M 'P 1 21/c 1'
_atom_sites_solution_hydrogens mixed
_audit_conform_dict_location ftp://ftp.iucr.org/pub/cif_core.dic
_audit_conform_dict_name cif_core.dic
_audit_conform_dict_version 2.4.3
_audit_creation_date 2015-02-27T14:00:38-00:00
_audit_creation_method 'WinGX routine CIF_UPDATE'
_audit_update_record
;
2015-04-16 deposited with the CCDC.
2015-04-22 downloaded from the CCDC.
;
_cell_angle_alpha 90
_cell_angle_beta 96.8260(10)
_cell_angle_gamma 90
_cell_formula_units_Z 4
_cell_length_a 22.3131(4)
_cell_length_b 15.0442(3)
_cell_length_c 22.7699(4)
_cell_measurement_reflns_used 0
_cell_measurement_temperature 173(2)
_cell_measurement_theta_max 0
_cell_measurement_theta_min 0
_cell_measurement_wavelength 1.54184
_cell_volume 7589.3(2)
_computing_cell_refinement 'HKL Scalepack (Otwinowski & Minor 1997)'
_computing_data_collection 'Collect (Bruker AXS BV, 1997-2004)'
_computing_data_reduction 'HKL Denzo and Scalepack (Otwinowski & Minor 1997)'
_computing_molecular_graphics 'Ortep for Windows (Farrugia, 2012)'
_computing_publication_material 'WinGX publication routines (Farrugia, 2012)'
_computing_structure_refinement 'SHELXL-2013 (Sheldrick, 2013)'
_computing_structure_solution 'SHELXL-2013 (Sheldrick, 2013)'
_diffrn_ambient_temperature 173(2)
_diffrn_detector 'CCD plate'
_diffrn_detector_area_resol_mean 9
_diffrn_measured_fraction_theta_full 0.994
_diffrn_measured_fraction_theta_max 0.988
_diffrn_measurement_device '95mm CCD camera on \k-goniostat'
_diffrn_measurement_device_type KappaCCD
_diffrn_measurement_method 'CCD rotation images, thick slices'
_diffrn_orient_matrix_type 'by Bruker AXS Collect from scalepack cell'
_diffrn_orient_matrix_UB_11 -0.384504E-1
_diffrn_orient_matrix_UB_12 -0.218263E-1
_diffrn_orient_matrix_UB_13 0.134421E-1
_diffrn_orient_matrix_UB_21 -0.115797E-1
_diffrn_orient_matrix_UB_22 0.625364E-1
_diffrn_orient_matrix_UB_23 0.83787E-2
_diffrn_orient_matrix_UB_31 -0.206105E-1
_diffrn_orient_matrix_UB_32 0.55834E-2
_diffrn_orient_matrix_UB_33 -0.412977E-1
_diffrn_radiation_monochromator graphite
_diffrn_radiation_probe x-ray
_diffrn_radiation_type MoK\a
_diffrn_radiation_wavelength 0.71073
_diffrn_reflns_av_R_equivalents 0.0778
_diffrn_reflns_av_unetI/netI 0.0861
_diffrn_reflns_Laue_measured_fraction_full 0.994
_diffrn_reflns_Laue_measured_fraction_max 0.988
_diffrn_reflns_limit_h_max 28
_diffrn_reflns_limit_h_min -28
_diffrn_reflns_limit_k_max 19
_diffrn_reflns_limit_k_min -19
_diffrn_reflns_limit_l_max 26
_diffrn_reflns_limit_l_min -29
_diffrn_reflns_number 68512
_diffrn_reflns_point_group_measured_fraction_full 0.994
_diffrn_reflns_point_group_measured_fraction_max 0.988
_diffrn_reflns_reduction_process
;
        Scaled and merged with Sortav
        R.H. Blessing, (1987) Cryst. Rev. 1, 3-58
        R.H. Blessing, (1989) J. Appl. Cryst. 22, 396-397
;
_diffrn_reflns_theta_full 25.242
_diffrn_reflns_theta_max 27.492
_diffrn_reflns_theta_min 3.439
_diffrn_source 'Enraf Nonius FR590'
_exptl_absorpt_coefficient_mu 4.412
_exptl_absorpt_correction_T_max 0.7062
_exptl_absorpt_correction_T_min 0.6407
_exptl_absorpt_correction_type multi-scan
_exptl_absorpt_process_details
;
[c.f. r.h. blessing, acta cryst. (1995), a51, 33-38]
;
_exptl_crystal_colour red
_exptl_crystal_density_diffrn 1.481
_exptl_crystal_density_method 'not measured'
_exptl_crystal_description prism
_exptl_crystal_F_000 3400
_exptl_crystal_recrystallization_method 'Re-crystallisation from solvent: pentane'
_exptl_crystal_size_max 0.12
_exptl_crystal_size_mid 0.08
_exptl_crystal_size_min 0.06
_refine_diff_density_max 1.232
_refine_diff_density_min -0.83
_refine_diff_density_rms 0.147
_refine_ls_extinction_method none
_refine_ls_goodness_of_fit_ref 1.018
_refine_ls_hydrogen_treatment constr
_refine_ls_matrix_type full
_refine_ls_number_constraints 0
_refine_ls_number_parameters 780
_refine_ls_number_reflns 17201
_refine_ls_number_restraints 0
_refine_ls_restrained_S_all 1.018
_refine_ls_R_factor_all 0.0922
_refine_ls_R_factor_gt 0.0484
_refine_ls_shift/su_max 0.002
_refine_ls_shift/su_mean 0
_refine_ls_structure_factor_coef Fsqd
_refine_ls_weighting_details 'w=1/[\s^2^(Fo^2^)+(0.0106P)^2^+28.6623P] where P=(Fo^2^+2Fc^2^)/3'
_refine_ls_weighting_scheme calc
_refine_ls_wR_factor_gt 0.0717
_refine_ls_wR_factor_ref 0.0816
_reflns_number_gt 11799
_reflns_number_total 17201
_reflns_threshold_expression 'I > 2\s(I)'
_cod_data_source_file c5nj00590f2.cif
_cod_data_source_block 5
_cod_depositor_comments 'Adding full bibliography for 7054809--7054814.cif.'
_cod_original_sg_symbol_H-M 'P 21/c'
_cod_database_code 7054814

loop_
_symmetry_equiv_pos_as_xyz
'x, y, z'
'-x, y+1/2, -z+1/2'
'-x, -y, -z'
'x, -y-1/2, z-1/2'

loop_
_atom_site_label
_atom_site_type_symbol
_atom_site_fract_x
_atom_site_fract_y
_atom_site_fract_z
_atom_site_U_iso_or_equiv
_atom_site_adp_type
_atom_site_occupancy
_atom_site_calc_flag
U1 U 0.29182(2) 0.32602(2) 0.21132(2) 0.02462(6) Uani 1 d
U2 U 0.21909(2) 0.56383(2) 0.19216(2) 0.02397(6) Uani 1 d
P1 P 0.08932(7) 0.32423(10) 0.08980(7) 0.0305(4) Uani 1 d
P2 P 0.37877(7) 0.51650(11) 0.05827(8) 0.0361(4) Uani 1 d
Si1 Si 0.18503(7) 0.21655(10) 0.33836(8) 0.0295(4) Uani 1 d
Si2 Si 0.37123(7) 0.11581(10) 0.11875(8) 0.0295(4) Uani 1 d
Si3 Si 0.33340(7) 0.71431(11) 0.31643(8) 0.0282(4) Uani 1 d
Si4 Si 0.11770(7) 0.74095(10) 0.06577(8) 0.0294(4) Uani 1 d
O1 O 0.26079(15) 0.4517(2) 0.23357(16) 0.0236(9) Uani 1 d
O2 O 0.20438(16) 0.3270(2) 0.14300(18) 0.0316(10) Uani 1 d
O3 O 0.15550(16) 0.4565(2) 0.14115(18) 0.0304(10) Uani 1 d
O4 O 0.33965(17) 0.4097(2) 0.14070(19) 0.0333(10) Uani 1 d
O5 O 0.28511(17) 0.5340(2) 0.12191(18) 0.0322(10) Uani 1 d
C1 C 0.1579(3) 0.3742(4) 0.1309(3) 0.0284(14) Uani 1 d
C2 C 0.0291(2) 0.3496(4) 0.1335(3) 0.0301(14) Uani 1 d
C3 C 0.0065(3) 0.2729(4) 0.1519(3) 0.0411(17) Uani 1 d
C4 C 0.0409(3) 0.1930(4) 0.1389(3) 0.0434(18) Uani 1 d
C5 C 0.0896(3) 0.2087(4) 0.1119(3) 0.0415(18) Uani 1 d
C6 C 0.0055(3) 0.4409(4) 0.1424(3) 0.0420(17) Uani 1 d
H6A H 0.0395 0.4818 0.1521 0.063 Uiso 1 calc
H6B H -0.0196 0.4401 0.1748 0.063 Uiso 1 calc
H6C H -0.0186 0.4608 0.106 0.063 Uiso 1 calc
C7 C -0.0500(3) 0.2669(5) 0.1820(3) 0.062(2) Uani 1 d
H7A H -0.0781 0.2249 0.1605 0.093 Uiso 1 calc
H7B H -0.0689 0.3256 0.1823 0.093 Uiso 1 calc
H7C H -0.0396 0.2462 0.2227 0.093 Uiso 1 calc
C8 C 0.0198(4) 0.1006(5) 0.1540(4) 0.071(3) Uani 1 d
H8A H 0.013 0.0988 0.1958 0.106 Uiso 1 calc
H8B H 0.0507 0.0569 0.147 0.106 Uiso 1 calc
H8C H -0.0179 0.0866 0.1291 0.106 Uiso 1 calc
C9 C 0.1345(3) 0.1442(4) 0.0920(4) 0.064(2) Uani 1 d
H9A H 0.1737 0.1736 0.0924 0.097 Uiso 1 calc
H9B H 0.1205 0.1239 0.0518 0.097 Uiso 1 calc
H9C H 0.1385 0.0931 0.1189 0.097 Uiso 1 calc
C10 C 0.3301(2) 0.4834(4) 0.1149(3) 0.0264(13) Uani 1 d
C11 C 0.3885(3) 0.6348(4) 0.0674(3) 0.0312(14) Uani 1 d
C12 C 0.4474(3) 0.6522(4) 0.0825(3) 0.0334(15) Uani 1 d
C13 C 0.4859(3) 0.5725(4) 0.0947(3) 0.0410(17) Uani 1 d
C14 C 0.4558(3) 0.4951(4) 0.0897(3) 0.0436(18) Uani 1 d
C15 C 0.3383(3) 0.7007(4) 0.0564(3) 0.0474(18) Uani 1 d
H15A H 0.3095 0.6805 0.0232 0.071 Uiso 1 calc
H15B H 0.3547 0.7586 0.0469 0.071 Uiso 1 calc
H15C H 0.3177 0.7061 0.092 0.071 Uiso 1 calc
C16 C 0.4739(3) 0.7442(4) 0.0889(3) 0.0502(19) Uani 1 d
H16A H 0.5049 0.751 0.0621 0.075 Uiso 1 calc
H16B H 0.4922 0.7532 0.1298 0.075 Uiso 1 calc
H16C H 0.442 0.7883 0.0791 0.075 Uiso 1 calc
C17 C 0.5534(3) 0.5815(5) 0.1109(4) 0.067(2) Uani 1 d
H17A H 0.5616 0.6181 0.1465 0.101 Uiso 1 calc
H17B H 0.5711 0.6096 0.0782 0.101 Uiso 1 calc
H17C H 0.5712 0.5224 0.1184 0.101 Uiso 1 calc
C18 C 0.4810(3) 0.4030(5) 0.0980(4) 0.078(3) Uani 1 d
H18A H 0.4588 0.3703 0.1257 0.117 Uiso 1 calc
H18B H 0.5238 0.4063 0.1139 0.117 Uiso 1 calc
H18C H 0.4771 0.3721 0.0598 0.117 Uiso 1 calc
C19 C 0.3476(2) 0.1688(3) 0.1881(3) 0.0267(13) Uani 1 d
C20 C 0.2890(2) 0.1484(3) 0.2011(3) 0.0259(13) Uani 1 d
H20 H 0.2702 0.1076 0.1729 0.031 Uiso 1 d
C21 C 0.2503(2) 0.1706(3) 0.2436(3) 0.0272(13) Uani 1 d
H21 H 0.2118 0.1434 0.2355 0.033 Uiso 1 d
C22 C 0.2540(3) 0.2234(4) 0.2958(3) 0.0281(14) Uani 1 d
C23 C 0.3017(2) 0.2775(4) 0.3236(3) 0.0294(14) Uani 1 d
H23 H 0.2908 0.3048 0.3584 0.035 Uiso 1 d
C24 C 0.3604(3) 0.3006(4) 0.3125(3) 0.0322(15) Uani 1 d
H24 H 0.3796 0.3395 0.3417 0.039 Uiso 1 d
C25 C 0.3978(2) 0.2798(4) 0.2689(3) 0.0296(15) Uani 1 d
H25 H 0.4359 0.3087 0.2756 0.036 Uiso 1 d
C26 C 0.3921(2) 0.2265(3) 0.2174(3) 0.0264(13) Uani 1 d
H26 H 0.4268 0.2297 0.1971 0.032 Uiso 1 d
C27 C 0.4499(3) 0.0691(4) 0.1375(3) 0.0405(17) Uani 1 d
H27 H 0.4777 0.1215 0.1395 0.049 Uiso 1 calc
C28 C 0.4707(3) 0.0070(5) 0.0895(4) 0.065(2) Uani 1 d
H28A H 0.4659 0.0375 0.0512 0.097 Uiso 1 calc
H28B H 0.4461 -0.0472 0.0868 0.097 Uiso 1 calc
H28C H 0.5132 -0.0088 0.1001 0.097 Uiso 1 calc
C29 C 0.4612(3) 0.0242(4) 0.1982(3) 0.054(2) Uani 1 d
H29A H 0.4539 0.0669 0.229 0.08 Uiso 1 calc
H29B H 0.5031 0.0036 0.2049 0.08 Uiso 1 calc
H29C H 0.4339 -0.0266 0.1994 0.08 Uiso 1 calc
C30 C 0.3150(3) 0.0266(4) 0.0901(3) 0.0336(15) Uani 1 d
H30 H 0.274 0.0534 0.0899 0.04 Uiso 1 calc
C31 C 0.3200(3) -0.0034(5) 0.0263(3) 0.0490(19) Uani 1 d
H31A H 0.3144 0.048 -0.0003 0.074 Uiso 1 calc
H31B H 0.2888 -0.0478 0.0143 0.074 Uiso 1 calc
H31C H 0.3599 -0.0294 0.0241 0.074 Uiso 1 calc
C32 C 0.3172(3) -0.0544(4) 0.1314(3) 0.0486(19) Uani 1 d
H32A H 0.311 -0.035 0.1714 0.073 Uiso 1 calc
H32B H 0.3566 -0.0835 0.1326 0.073 Uiso 1 calc
H32C H 0.2854 -0.0965 0.1167 0.073 Uiso 1 calc
C33 C 0.3710(3) 0.2101(4) 0.0634(3) 0.0435(17) Uani 1 d
H33 H 0.3903 0.2615 0.0862 0.052 Uiso 1 calc
C34 C 0.4073(4) 0.1978(5) 0.0106(4) 0.070(2) Uani 1 d
H34A H 0.4499 0.1881 0.0252 0.106 Uiso 1 calc
H34B H 0.4034 0.2512 -0.0142 0.106 Uiso 1 calc
H34C H 0.3917 0.1463 -0.0127 0.106 Uiso 1 calc
C35 C 0.3072(3) 0.2395(5) 0.0427(3) 0.060(2) Uani 1 d
H35A H 0.2848 0.2462 0.0769 0.09 Uiso 1 calc
H35B H 0.2874 0.1949 0.0157 0.09 Uiso 1 calc
H35C H 0.3081 0.2966 0.022 0.09 Uiso 1 calc
C36 C 0.2164(3) 0.1777(4) 0.4147(3) 0.0385(16) Uani 1 d
H36 H 0.2431 0.2269 0.4318 0.046 Uiso 1 calc
C37 C 0.2575(3) 0.0953(4) 0.4151(3) 0.0498(19) Uani 1 d
H37A H 0.2865 0.1037 0.3865 0.075 Uiso 1 calc
H37B H 0.2328 0.0426 0.4043 0.075 Uiso 1 calc
H37C H 0.2792 0.0872 0.4547 0.075 Uiso 1 calc
C38 C 0.1689(3) 0.1650(5) 0.4577(3) 0.058(2) Uani 1 d
H38A H 0.1444 0.219 0.4583 0.087 Uiso 1 calc
H38B H 0.1892 0.1534 0.4975 0.087 Uiso 1 calc
H38C H 0.1428 0.1146 0.4447 0.087 Uiso 1 calc
C39 C 0.1257(3) 0.1390(4) 0.2996(3) 0.0356(15) Uani 1 d
H39 H 0.1204 0.1567 0.2569 0.043 Uiso 1 calc
C40 C 0.1437(3) 0.0395(4) 0.3013(3) 0.0447(18) Uani 1 d
H40A H 0.1847 0.0332 0.2905 0.067 Uiso 1 calc
H40B H 0.1154 0.0062 0.2733 0.067 Uiso 1 calc
H40C H 0.1422 0.0162 0.3413 0.067 Uiso 1 calc
C41 C 0.0639(3) 0.1497(4) 0.3217(3) 0.0479(19) Uani 1 d
H41A H 0.0498 0.2109 0.315 0.072 Uiso 1 calc
H41B H 0.0674 0.1362 0.364 0.072 Uiso 1 calc
H41C H 0.0351 0.1087 0.3001 0.072 Uiso 1 calc
C42 C 0.1457(3) 0.3270(4) 0.3464(3) 0.0343(15) Uani 1 d
H42 H 0.1106 0.3141 0.3686 0.041 Uiso 1 calc
C43 C 0.1189(3) 0.3648(4) 0.2862(3) 0.0405(17) Uani 1 d
H43A H 0.0941 0.3193 0.2642 0.061 Uiso 1 calc
H43B H 0.1517 0.3825 0.2636 0.061 Uiso 1 calc
H43C H 0.0939 0.4167 0.2925 0.061 Uiso 1 calc
C44 C 0.1830(3) 0.3995(4) 0.3818(3) 0.0484(19) Uani 1 d
H44A H 0.1997 0.3756 0.4203 0.073 Uiso 1 calc
H44B H 0.157 0.4505 0.3876 0.073 Uiso 1 calc
H44C H 0.2161 0.4185 0.3599 0.073 Uiso 1 calc
C45 C 0.2596(2) 0.6913(3) 0.2694(3) 0.0271(13) Uani 1 d
C46 C 0.2561(2) 0.7304(3) 0.2119(3) 0.0260(14) Uani 1 d
H46 H 0.2924 0.7608 0.2065 0.031 Uiso 1 d
C47 C 0.2132(2) 0.7356(3) 0.1609(3) 0.0257(13) Uani 1 d
H47 H 0.228 0.7693 0.1304 0.031 Uiso 1 d
C48 C 0.1537(2) 0.7046(3) 0.1424(3) 0.0251(13) Uani 1 d
C49 C 0.1149(2) 0.6524(3) 0.1728(3) 0.0276(14) Uani 1 d
H49 H 0.0784 0.6395 0.1483 0.033 Uiso 1 d
C50 C 0.1158(2) 0.6142(4) 0.2287(3) 0.0289(14) Uani 1 d
H50 H 0.0791 0.5846 0.2336 0.035 Uiso 1 d
C51 C 0.1573(2) 0.6095(4) 0.2797(3) 0.0287(14) Uani 1 d
H51 H 0.142 0.5775 0.3106 0.034 Uiso 1 d
C52 C 0.2164(2) 0.6406(3) 0.2960(3) 0.0275(14) Uani 1 d
H52 H 0.2316 0.6232 0.335 0.033 Uiso 1 d
C53 C 0.3286(3) 0.8322(4) 0.3456(3) 0.0391(16) Uani 1 d
H53 H 0.3683 0.8459 0.3691 0.047 Uiso 1 calc
C54 C 0.2803(4) 0.8373(4) 0.3880(3) 0.059(2) Uani 1 d
H54A H 0.2876 0.7906 0.418 0.089 Uiso 1 calc
H54B H 0.2403 0.829 0.3657 0.089 Uiso 1 calc
H54C H 0.2821 0.8956 0.4073 0.089 Uiso 1 calc
C55 C 0.3168(3) 0.9051(4) 0.2987(3) 0.053(2) Uani 1 d
H55A H 0.349 0.9045 0.2729 0.08 Uiso 1 calc
H55B H 0.316 0.9631 0.3182 0.08 Uiso 1 calc
H55C H 0.2779 0.8943 0.2751 0.08 Uiso 1 calc
C56 C 0.4010(3) 0.6934(4) 0.2739(3) 0.0398(17) Uani 1 d
H56 H 0.4335 0.6707 0.3042 0.048 Uiso 1 calc
C57 C 0.4284(3) 0.7736(5) 0.2469(3) 0.053(2) Uani 1 d
H57A H 0.4411 0.8171 0.278 0.079 Uiso 1 calc
H57B H 0.3984 0.8007 0.2173 0.079 Uiso 1 calc
H57C H 0.4635 0.7549 0.2278 0.079 Uiso 1 calc
C58 C 0.3906(3) 0.6189(4) 0.2283(3) 0.0481(19) Uani 1 d
H58A H 0.37 0.5692 0.2452 0.072 Uiso 1 calc
H58B H 0.4296 0.5987 0.2174 0.072 Uiso 1 calc
H58C H 0.3657 0.641 0.193 0.072 Uiso 1 calc
C59 C 0.3453(3) 0.6382(4) 0.3832(3) 0.0315(15) Uani 1 d
H59 H 0.3085 0.6424 0.4041 0.038 Uiso 1 calc
C60 C 0.3994(3) 0.6692(4) 0.4267(3) 0.0392(16) Uani 1 d
H60A H 0.3922 0.73 0.4397 0.059 Uiso 1 calc
H60B H 0.4361 0.6677 0.4071 0.059 Uiso 1 calc
H60C H 0.4042 0.6295 0.4611 0.059 Uiso 1 calc
C61 C 0.3535(3) 0.5392(4) 0.3670(3) 0.0424(17) Uani 1 d
H61A H 0.3185 0.5194 0.3402 0.064 Uiso 1 calc
H61B H 0.357 0.5031 0.4031 0.064 Uiso 1 calc
H61C H 0.3902 0.5326 0.3476 0.064 Uiso 1 calc
C62 C 0.1652(3) 0.8293(4) 0.0333(3) 0.0334(15) Uani 1 d
H62 H 0.2081 0.8091 0.0413 0.04 Uiso 1 calc
C63 C 0.1621(3) 0.9189(4) 0.0634(3) 0.0464(18) Uani 1 d
H63A H 0.1712 0.9114 0.1063 0.07 Uiso 1 calc
H63B H 0.1214 0.9437 0.0543 0.07 Uiso 1 calc
H63C H 0.1916 0.9594 0.0492 0.07 Uiso 1 calc
C64 C 0.1517(3) 0.8402(5) -0.0347(3) 0.053(2) Uani 1 d
H64A H 0.1568 0.7829 -0.054 0.079 Uiso 1 calc
H64B H 0.1796 0.8837 -0.0485 0.079 Uiso 1 calc
H64C H 0.1101 0.861 -0.0448 0.079 Uiso 1 calc
C65 C 0.0404(3) 0.7848(4) 0.0781(3) 0.0381(16) Uani 1 d
H65 H 0.0162 0.7312 0.0861 0.046 Uiso 1 calc
C66 C 0.0388(3) 0.8449(4) 0.1319(3) 0.0487(19) Uani 1 d
H66A H 0.0559 0.8131 0.1676 0.073 Uiso 1 calc
H66B H -0.003 0.8616 0.1356 0.073 Uiso 1 calc
H66C H 0.0626 0.8986 0.1271 0.073 Uiso 1 calc
C67 C 0.0061(3) 0.8284(5) 0.0227(3) 0.061(2) Uani 1 d
H67A H 0.0072 0.7889 -0.0114 0.092 Uiso 1 calc
H67B H 0.0253 0.8851 0.015 0.092 Uiso 1 calc
H67C H -0.0359 0.839 0.0294 0.092 Uiso 1 calc
C68 C 0.1079(3) 0.6465(4) 0.0104(3) 0.0423(18) Uani 1 d
H68 H 0.091 0.6733 -0.0282 0.051 Uiso 1 calc
C69 C 0.1688(3) 0.6059(5) 0.0008(3) 0.055(2) Uani 1 d
H69A H 0.1956 0.6527 -0.0108 0.083 Uiso 1 calc
H69B H 0.1628 0.561 -0.0305 0.083 Uiso 1 calc
H69C H 0.1869 0.578 0.0376 0.083 Uiso 1 calc
C70 C 0.0640(3) 0.5746(4) 0.0241(3) 0.054(2) Uani 1 d
H70A H 0.025 0.6017 0.0294 0.081 Uiso 1 calc
H70B H 0.08 0.5437 0.0606 0.081 Uiso 1 calc
H70C H 0.0586 0.532 -0.0086 0.081 Uiso 1 calc

loop_
_atom_site_aniso_label
_atom_site_aniso_U_11
_atom_site_aniso_U_22
_atom_site_aniso_U_33
_atom_site_aniso_U_23
_atom_site_aniso_U_13
_atom_site_aniso_U_12
U1 0.02046(10) 0.01911(10) 0.03444(14) 0.00196(10) 0.00385(9) 0.00234(9)
U2 0.02086(10) 0.01804(10) 0.03368(14) 0.00093(10) 0.00601(9) 0.00189(9)
P1 0.0251(8) 0.0265(8) 0.0388(10) -0.0028(7) -0.0004(7) -0.0001(7)
P2 0.0339(9) 0.0356(9) 0.0418(11) -0.0029(8) 0.0170(8) -0.0056(7)
Si1 0.0319(9) 0.0247(8) 0.0331(11) 0.0031(8) 0.0090(8) 0.0023(7)
Si2 0.0276(9) 0.0271(8) 0.0350(11) -0.0018(8) 0.0086(8) -0.0021(7)
Si3 0.0252(8) 0.0299(8) 0.0291(10) -0.0005(8) 0.0021(7) -0.0009(7)
Si4 0.0276(9) 0.0244(8) 0.0350(11) -0.0004(8) -0.0013(8) -0.0021(7)
O1 0.028(2) 0.0141(18) 0.029(2) 0.0042(16) 0.0034(17) 0.0077(15)
O2 0.029(2) 0.025(2) 0.040(3) -0.0060(19) -0.0020(19) 0.0072(18)
O3 0.026(2) 0.0173(19) 0.046(3) 0.0002(18) -0.0014(19) 0.0007(16)
O4 0.033(2) 0.023(2) 0.048(3) 0.007(2) 0.017(2) 0.0007(18)
O5 0.028(2) 0.033(2) 0.038(3) 0.0043(19) 0.014(2) 0.0010(18)
C1 0.028(3) 0.028(3) 0.028(4) 0.001(3) 0.001(3) 0.001(3)
C2 0.026(3) 0.032(3) 0.031(4) -0.003(3) 0.001(3) -0.006(3)
C3 0.041(4) 0.039(4) 0.042(4) 0.002(3) 0.000(3) -0.011(3)
C4 0.052(4) 0.027(3) 0.047(5) 0.004(3) -0.012(4) -0.011(3)
C5 0.044(4) 0.028(3) 0.048(5) -0.007(3) -0.012(4) 0.001(3)
C6 0.034(3) 0.037(3) 0.057(5) -0.004(3) 0.010(3) 0.004(3)
C7 0.058(5) 0.070(5) 0.060(6) -0.004(4) 0.018(4) -0.025(4)
C8 0.096(6) 0.040(4) 0.073(6) 0.011(4) -0.009(5) -0.023(4)
C9 0.063(5) 0.039(4) 0.085(7) -0.011(4) -0.020(5) 0.006(4)
C10 0.023(3) 0.026(3) 0.030(4) -0.006(3) 0.006(3) -0.008(3)
C11 0.039(4) 0.027(3) 0.030(4) 0.003(3) 0.014(3) -0.002(3)
C12 0.040(4) 0.030(3) 0.033(4) 0.003(3) 0.014(3) -0.008(3)
C13 0.027(3) 0.045(4) 0.054(5) 0.003(3) 0.018(3) -0.001(3)
C14 0.028(3) 0.038(4) 0.069(5) 0.006(4) 0.024(3) 0.002(3)
C15 0.050(4) 0.037(4) 0.057(5) 0.016(3) 0.014(4) 0.002(3)
C16 0.053(4) 0.039(4) 0.061(5) -0.002(4) 0.015(4) -0.010(3)
C17 0.029(4) 0.073(5) 0.100(7) 0.018(5) 0.008(4) -0.004(4)
C18 0.039(4) 0.049(5) 0.150(9) 0.022(5) 0.026(5) 0.011(4)
C19 0.027(3) 0.022(3) 0.032(4) 0.001(3) 0.005(3) 0.001(2)
C20 0.028(3) 0.020(3) 0.029(4) -0.003(2) 0.003(3) 0.001(2)
C21 0.028(3) 0.022(3) 0.031(4) 0.006(3) 0.002(3) 0.000(3)
C22 0.031(3) 0.023(3) 0.030(4) 0.001(3) 0.003(3) 0.005(3)
C23 0.032(3) 0.030(3) 0.027(4) 0.000(3) 0.005(3) 0.008(3)
C24 0.031(3) 0.025(3) 0.038(4) -0.007(3) -0.005(3) 0.005(3)
C25 0.020(3) 0.025(3) 0.042(4) -0.006(3) -0.004(3) 0.000(2)
C26 0.026(3) 0.023(3) 0.031(4) 0.003(3) 0.002(3) 0.001(2)
C27 0.026(3) 0.032(3) 0.065(5) -0.010(3) 0.011(3) -0.005(3)
C28 0.038(4) 0.060(5) 0.098(7) -0.034(5) 0.015(4) 0.001(4)
C29 0.038(4) 0.043(4) 0.076(6) -0.004(4) -0.012(4) 0.007(3)
C30 0.035(3) 0.035(3) 0.032(4) -0.007(3) 0.009(3) 0.002(3)
C31 0.040(4) 0.061(5) 0.048(5) -0.017(4) 0.010(3) -0.005(3)
C32 0.048(4) 0.034(4) 0.064(5) -0.004(4) 0.003(4) -0.006(3)
C33 0.057(4) 0.040(4) 0.037(4) 0.002(3) 0.019(4) -0.010(3)
C34 0.088(6) 0.072(6) 0.058(6) 0.012(5) 0.034(5) -0.003(5)
C35 0.076(6) 0.057(5) 0.046(5) 0.011(4) -0.001(4) 0.003(4)
C36 0.038(3) 0.031(3) 0.046(4) 0.003(3) 0.005(3) 0.003(3)
C37 0.067(5) 0.039(4) 0.043(5) 0.013(3) 0.007(4) 0.012(4)
C38 0.073(5) 0.066(5) 0.041(5) 0.024(4) 0.031(4) 0.010(4)
C39 0.034(3) 0.033(3) 0.042(4) 0.005(3) 0.012(3) -0.005(3)
C40 0.043(4) 0.033(4) 0.061(5) -0.002(3) 0.019(4) 0.001(3)
C41 0.040(4) 0.042(4) 0.064(5) 0.004(4) 0.015(4) -0.004(3)
C42 0.038(3) 0.031(3) 0.035(4) 0.000(3) 0.005(3) 0.002(3)
C43 0.037(4) 0.030(3) 0.055(5) 0.010(3) 0.005(3) 0.004(3)
C44 0.059(5) 0.034(4) 0.052(5) -0.011(3) 0.008(4) 0.013(3)
C45 0.030(3) 0.021(3) 0.030(4) -0.002(3) 0.004(3) 0.001(2)
C46 0.023(3) 0.016(3) 0.039(4) 0.000(3) 0.003(3) -0.002(2)
C47 0.033(3) 0.012(2) 0.032(4) 0.001(2) 0.003(3) 0.000(2)
C48 0.025(3) 0.018(3) 0.033(4) -0.002(3) 0.004(3) -0.002(2)
C49 0.023(3) 0.017(3) 0.041(4) 0.001(3) -0.002(3) 0.003(2)
C50 0.015(3) 0.033(3) 0.039(4) 0.002(3) 0.007(3) 0.003(2)
C51 0.027(3) 0.027(3) 0.036(4) 0.005(3) 0.018(3) -0.002(3)
C52 0.032(3) 0.023(3) 0.028(4) -0.002(3) 0.005(3) 0.004(3)
C53 0.044(4) 0.034(3) 0.038(4) -0.003(3) -0.001(3) -0.004(3)
C54 0.085(6) 0.040(4) 0.057(5) -0.005(4) 0.025(5) 0.021(4)
C55 0.066(5) 0.034(4) 0.058(5) -0.003(4) 0.006(4) -0.004(4)
C56 0.023(3) 0.055(4) 0.040(4) 0.008(3) 0.000(3) 0.000(3)
C57 0.029(4) 0.078(5) 0.053(5) 0.006(4) 0.013(3) -0.005(4)
C58 0.050(4) 0.057(4) 0.039(4) 0.002(4) 0.011(4) 0.020(4)
C59 0.030(3) 0.034(3) 0.030(4) 0.005(3) 0.001(3) 0.006(3)
C60 0.039(4) 0.043(4) 0.034(4) 0.007(3) -0.003(3) 0.004(3)
C61 0.046(4) 0.038(4) 0.045(4) 0.012(3) 0.009(3) 0.010(3)
C62 0.034(3) 0.028(3) 0.039(4) 0.001(3) 0.004(3) -0.006(3)
C63 0.047(4) 0.027(3) 0.064(5) 0.000(3) 0.002(4) -0.006(3)
C64 0.058(5) 0.061(5) 0.038(4) 0.013(4) 0.003(4) -0.014(4)
C65 0.027(3) 0.033(3) 0.052(5) 0.004(3) -0.004(3) -0.005(3)
C66 0.035(4) 0.040(4) 0.072(6) -0.001(4) 0.013(4) 0.005(3)
C67 0.038(4) 0.065(5) 0.074(6) 0.017(4) -0.019(4) 0.001(4)
C68 0.050(4) 0.029(3) 0.045(5) -0.005(3) -0.007(4) -0.005(3)
C69 0.057(5) 0.048(4) 0.065(6) -0.020(4) 0.018(4) -0.006(4)
C70 0.062(5) 0.040(4) 0.059(5) -0.005(4) 0.000(4) -0.012(4)

loop_
_atom_type_symbol
_atom_type_description
_atom_type_scat_dispersion_real
_atom_type_scat_dispersion_imag
_atom_type_scat_source
C C 0.0033 0.0016 'International Tables Vol C Tables 4.2.6.8 and 6.1.1.4'
H H 0 0 'International Tables Vol C Tables 4.2.6.8 and 6.1.1.4'
O O 0.0106 0.006 'International Tables Vol C Tables 4.2.6.8 and 6.1.1.4'
P P 0.1023 0.0942 'International Tables Vol C Tables 4.2.6.8 and 6.1.1.4'
Si Si 0.0817 0.0704 'International Tables Vol C Tables 4.2.6.8 and 6.1.1.4'
U U -9.6767 9.6646 'International Tables Vol C Tables 4.2.6.8 and 6.1.1.4'

loop_
_geom_angle_atom_site_label_1
_geom_angle_atom_site_label_2
_geom_angle_atom_site_label_3
_geom_angle
O1 U1 O2 83.21(13)
O1 U1 O4 82.77(13)
O2 U1 O4 87.31(14)
O1 U1 C24 95.40(15)
O2 U1 C24 158.50(17)
O4 U1 C24 113.87(17)
O1 U1 C23 90.41(16)
O2 U1 C23 127.60(16)
O4 U1 C23 143.47(16)
C24 U1 C23 30.92(17)
O1 U1 C21 126.29(16)
O2 U1 C21 84.22(15)
O4 U1 C21 148.19(16)
C24 U1 C21 79.35(17)
C23 U1 C21 58.63(17)
O1 U1 C25 114.63(15)
O2 U1 C25 161.86(15)
O4 U1 C25 91.58(16)
C24 U1 C25 30.76(18)
C23 U1 C25 58.89(18)
C21 U1 C25 87.26(17)
O1 U1 C22 101.81(16)
O2 U1 C22 99.89(15)
O4 U1 C22 171.82(14)
C24 U1 C22 59.27(18)
C23 U1 C22 31.07(16)
C21 U1 C22 30.96(17)
C25 U1 C22 80.36(18)
O1 U1 C26 142.03(14)
O2 U1 C26 131.39(15)
O4 U1 C26 83.84(15)
C24 U1 C26 58.63(18)
C23 U1 C26 79.78(18)
C21 U1 C26 79.07(17)
C25 U1 C26 30.70(16)
C22 U1 C26 88.46(17)
O1 U1 C20 156.13(16)
O2 U1 C20 86.58(14)
O4 U1 C20 118.31(16)
C24 U1 C20 86.32(17)
C23 U1 C20 78.86(17)
C21 U1 C20 30.70(17)
C25 U1 C20 78.01(16)
C22 U1 C20 58.82(18)
C26 U1 C20 57.26(16)
O1 U1 C19 172.38(14)
O2 U1 C19 103.75(14)
O4 U1 C19 94.33(15)
C24 U1 C19 79.29(17)
C23 U1 C19 87.75(17)
C21 U1 C19 58.43(17)
C25 U1 C19 58.26(16)
C22 U1 C19 80.27(17)
C26 U1 C19 30.36(15)
C20 U1 C19 29.98(16)
O1 U1 U2 20.31(10)
O2 U1 U2 67.71(9)
O4 U1 U2 69.97(9)
C24 U1 U2 114.72(12)
C23 U1 U2 110.15(12)
C21 U1 U2 132.85(12)
C25 U1 U2 128.63(12)
C22 U1 U2 116.28(12)
C26 U1 U2 147.62(11)
C20 U1 U2 153.12(11)
C19 U1 U2 161.93(12)
O1 U2 O5 82.62(14)
O1 U2 O3 83.07(12)
O5 U2 O3 85.59(13)
O1 U2 C52 90.32(15)
O5 U2 C52 141.13(15)
O3 U2 C52 131.59(16)
O1 U2 C51 96.51(16)
O5 U2 C51 172.03(15)
O3 U2 C51 102.20(15)
C52 U2 C51 30.92(16)
O1 U2 C50 116.39(16)
O5 U2 C50 155.41(16)
O3 U2 C50 81.74(15)
C52 U2 C50 58.69(17)
C51 U2 C50 30.56(17)
O1 U2 C46 124.75(14)
O5 U2 C46 95.03(16)
O3 U2 C46 152.09(14)
C52 U2 C46 58.38(18)
C51 U2 C46 78.91(17)
C50 U2 C46 86.67(17)
O1 U2 C49 143.81(16)
O5 U2 C49 126.06(16)
O3 U2 C49 78.46(14)
C52 U2 C49 79.47(17)
C51 U2 C49 58.19(18)
C50 U2 C49 30.39(17)
C46 U2 C49 78.74(16)
O1 U2 C47 154.29(15)
O5 U2 C47 91.06(16)
O3 U2 C47 121.42(14)
C52 U2 C47 79.04(17)
C51 U2 C47 86.34(17)
C50 U2 C47 77.93(18)
C46 U2 C47 30.77(16)
C49 U2 C47 57.36(16)
O1 U2 C45 100.57(15)
O5 U2 C45 113.19(16)
O3 U2 C45 161.13(16)
C52 U2 C45 30.92(17)
C51 U2 C45 59.11(17)
C50 U2 C45 80.08(17)
C46 U2 C45 31.01(17)
C49 U2 C45 88.31(16)
C47 U2 C45 59.14(17)
O1 U2 C48 173.99(15)
O5 U2 C48 102.28(16)
O3 U2 C48 93.77(14)
C52 U2 C48 87.97(17)
C51 U2 C48 79.12(17)
C50 U2 C48 57.94(17)
C46 U2 C48 58.76(15)
C49 U2 C48 30.18(16)
C47 U2 C48 30.44(15)
C45 U2 C48 80.81(16)
O1 U2 U1 20.31(10)
O5 U2 U1 67.47(9)
O3 U2 U1 69.40(8)
C52 U2 U1 110.62(12)
C51 U2 U1 113.45(12)
C50 U2 U1 125.99(12)
C46 U2 U1 136.27(11)
C49 U2 U1 144.31(11)
C47 U2 U1 156.03(12)
C45 U2 U1 118.35(11)
C48 U2 U1 160.37(11)
C2 P1 C5 91.6(3)
C2 P1 C1 105.1(3)
C5 P1 C1 105.9(3)
C11 P2 C14 92.0(3)
C11 P2 C10 105.0(3)
C14 P2 C10 106.5(3)
C36 Si1 C42 107.9(3)
C36 Si1 C39 113.5(3)
C42 Si1 C39 106.1(3)
C36 Si1 C22 104.5(3)
C42 Si1 C22 114.2(3)
C39 Si1 C22 110.8(3)
C27 Si2 C33 110.9(3)
C27 Si2 C30 111.9(3)
C33 Si2 C30 110.5(3)
C27 Si2 C19 108.0(3)
C33 Si2 C19 105.1(3)
C30 Si2 C19 110.2(3)
C45 Si3 C59 112.0(3)
C45 Si3 C53 106.8(3)
C59 Si3 C53 107.0(3)
C45 Si3 C56 111.7(3)
C59 Si3 C56 105.2(3)
C53 Si3 C56 114.2(3)
C68 Si4 C65 108.9(3)
C68 Si4 C62 106.9(3)
C65 Si4 C62 111.9(3)
C68 Si4 C48 113.3(3)
C65 Si4 C48 104.8(3)
C62 Si4 C48 111.2(2)
U1 O1 U2 139.38(19)
C1 O2 U1 138.3(4)
C1 O3 U2 136.5(3)
C10 O4 U1 135.4(4)
C10 O5 U2 139.6(4)
O2 C1 O3 124.3(5)
O2 C1 P1 119.4(4)
O3 C1 P1 116.1(4)
C3 C2 C6 126.6(6)
C3 C2 P1 108.7(5)
C6 C2 P1 124.5(5)
C2 C3 C4 114.4(6)
C2 C3 C7 123.9(6)
C4 C3 C7 121.7(6)
C5 C4 C3 114.9(6)
C5 C4 C8 124.0(7)
C3 C4 C8 121.1(7)
C4 C5 C9 129.4(6)
C4 C5 P1 108.9(5)
C9 C5 P1 121.1(6)
C2 C6 H6A 109.5
C2 C6 H6B 109.5
H6A C6 H6B 109.5
C2 C6 H6C 109.5
H6A C6 H6C 109.5
H6B C6 H6C 109.5
C3 C7 H7A 109.5
C3 C7 H7B 109.5
H7A C7 H7B 109.5
C3 C7 H7C 109.5
H7A C7 H7C 109.5
H7B C7 H7C 109.5
C4 C8 H8A 109.5
C4 C8 H8B 109.5
H8A C8 H8B 109.5
C4 C8 H8C 109.5
H8A C8 H8C 109.5
H8B C8 H8C 109.5
C5 C9 H9A 109.5
C5 C9 H9B 109.5
H9A C9 H9B 109.5
C5 C9 H9C 109.5
H9A C9 H9C 109.5
H9B C9 H9C 109.5
O4 C10 O5 123.7(5)
O4 C10 P2 118.8(4)
O5 C10 P2 117.3(4)
C12 C11 C15 127.2(5)
C12 C11 P2 108.8(4)
C15 C11 P2 123.9(4)
C11 C12 C13 114.8(5)
C11 C12 C16 124.4(6)
C13 C12 C16 120.8(5)
C14 C13 C12 114.3(5)
C14 C13 C17 124.9(6)
C12 C13 C17 120.8(6)
C13 C14 C18 127.9(6)
C13 C14 P2 108.8(5)
C18 C14 P2 122.6(5)
C11 C15 H15A 109.5
C11 C15 H15B 109.5
H15A C15 H15B 109.5
C11 C15 H15C 109.5
H15A C15 H15C 109.5
H15B C15 H15C 109.5
C12 C16 H16A 109.5
C12 C16 H16B 109.5
H16A C16 H16B 109.5
C12 C16 H16C 109.5
H16A C16 H16C 109.5
H16B C16 H16C 109.5
C13 C17 H17A 109.5
C13 C17 H17B 109.5
H17A C17 H17B 109.5
C13 C17 H17C 109.5
H17A C17 H17C 109.5
H17B C17 H17C 109.5
C14 C18 H18A 109.5
C14 C18 H18B 109.5
H18A C18 H18B 109.5
C14 C18 H18C 109.5
H18A C18 H18C 109.5
H18B C18 H18C 109.5
C20 C19 C26 130.3(6)
C20 C19 Si2 116.1(4)
C26 C19 Si2 113.5(4)
C20 C19 U1 72.3(3)
C26 C19 U1 72.1(3)
Si2 C19 U1 134.2(3)
C19 C20 C21 138.7(5)
C19 C20 U1 77.8(3)
C21 C20 U1 73.4(3)
C19 C20 H20 110.2
C21 C20 H20 111.1
U1 C20 H20 134.9
C20 C21 C22 136.4(5)
C20 C21 U1 75.9(3)
C22 C21 U1 75.6(3)
C20 C21 H21 112.2
C22 C21 H21 111.4
U1 C21 H21 131.6
C21 C22 C23 130.9(6)
C21 C22 Si1 114.9(4)
C23 C22 Si1 114.1(4)
C21 C22 U1 73.4(3)
C23 C22 U1 73.0(3)
Si1 C22 U1 137.2(3)
C24 C23 C22 136.2(6)
C24 C23 U1 74.3(4)
C22 C23 U1 75.9(3)
C24 C23 H23 112.3
C22 C23 H23 111.5
U1 C23 H23 133.5
C25 C24 C23 135.7(6)
C25 C24 U1 75.3(3)
C23 C24 U1 74.7(3)
C25 C24 H24 112.2
C23 C24 H24 112.1
U1 C24 H24 133.5
C24 C25 C26 135.2(5)
C24 C25 U1 73.9(3)
C26 C25 U1 75.7(3)
C24 C25 H25 112.3
C26 C25 H25 112.5
U1 C25 H25 133.3
C25 C26 C19 136.3(6)
C25 C26 U1 73.6(3)
C19 C26 U1 77.6(3)
C25 C26 H26 112.3
C19 C26 H26 111.4
U1 C26 H26 132.1
C29 C27 C28 109.8(6)
C29 C27 Si2 114.6(5)
C28 C27 Si2 114.3(5)
C29 C27 H27 105.8
C28 C27 H27 105.8
Si2 C27 H27 105.8
C27 C28 H28A 109.5
C27 C28 H28B 109.5
H28A C28 H28B 109.5
C27 C28 H28C 109.5
H28A C28 H28C 109.5
H28B C28 H28C 109.5
C27 C29 H29A 109.5
C27 C29 H29B 109.5
H29A C29 H29B 109.5
C27 C29 H29C 109.5
H29A C29 H29C 109.5
H29B C29 H29C 109.5
C31 C30 C32 110.2(5)
C31 C30 Si2 114.4(4)
C32 C30 Si2 112.2(4)
C31 C30 H30 106.5
C32 C30 H30 106.5
Si2 C30 H30 106.5
C30 C31 H31A 109.5
C30 C31 H31B 109.5
H31A C31 H31B 109.5
C30 C31 H31C 109.5
H31A C31 H31C 109.5
H31B C31 H31C 109.5
C30 C32 H32A 109.5
C30 C32 H32B 109.5
H32A C32 H32B 109.5
C30 C32 H32C 109.5
H32A C32 H32C 109.5
H32B C32 H32C 109.5
C35 C33 C34 110.8(6)
C35 C33 Si2 110.7(5)
C34 C33 Si2 118.0(5)
C35 C33 H33 105.4
C34 C33 H33 105.4
Si2 C33 H33 105.4
C33 C34 H34A 109.5
C33 C34 H34B 109.5
H34A C34 H34B 109.5
C33 C34 H34C 109.5
H34A C34 H34C 109.5
H34B C34 H34C 109.5
C33 C35 H35A 109.5
C33 C35 H35B 109.5
H35A C35 H35B 109.5
C33 C35 H35C 109.5
H35A C35 H35C 109.5
H35B C35 H35C 109.5
C38 C36 C37 110.6(5)
C38 C36 Si1 114.6(4)
C37 C36 Si1 114.1(5)
C38 C36 H36 105.5
C37 C36 H36 105.5
Si1 C36 H36 105.5
C36 C37 H37A 109.5
C36 C37 H37B 109.5
H37A C37 H37B 109.5
C36 C37 H37C 109.5
H37A C37 H37C 109.5
H37B C37 H37C 109.5
C36 C38 H38A 109.5
C36 C38 H38B 109.5
H38A C38 H38B 109.5
C36 C38 H38C 109.5
H38A C38 H38C 109.5
H38B C38 H38C 109.5
C41 C39 C40 109.5(5)
C41 C39 Si1 112.8(4)
C40 C39 Si1 114.7(4)
C41 C39 H39 106.5
C40 C39 H39 106.5
Si1 C39 H39 106.5
C39 C40 H40A 109.5
C39 C40 H40B 109.5
H40A C40 H40B 109.5
C39 C40 H40C 109.5
H40A C40 H40C 109.5
H40B C40 H40C 109.5
C39 C41 H41A 109.5
C39 C41 H41B 109.5
H41A C41 H41B 109.5
C39 C41 H41C 109.5
H41A C41 H41C 109.5
H41B C41 H41C 109.5
C43 C42 C44 109.4(5)
C43 C42 Si1 112.0(4)
C44 C42 Si1 116.3(4)
C43 C42 H42 106.2
C44 C42 H42 106.2
Si1 C42 H42 106.2
C42 C43 H43A 109.5
C42 C43 H43B 109.5
H43A C43 H43B 109.5
C42 C43 H43C 109.5
H43A C43 H43C 109.5
H43B C43 H43C 109.5
C42 C44 H44A 109.5
C42 C44 H44B 109.5
H44A C44 H44B 109.5
C42 C44 H44C 109.5
H44A C44 H44C 109.5
H44B C44 H44C 109.5
C52 C45 C46 130.3(5)
C52 C45 Si3 116.6(4)
C46 C45 Si3 113.2(4)
C52 C45 U2 72.7(3)
C46 C45 U2 73.5(3)
Si3 C45 U2 134.9(3)
C47 C46 C45 137.0(5)
C47 C46 U2 75.4(3)
C45 C46 U2 75.4(3)
C47 C46 H46 111.7
C45 C46 H46 111.3
U2 C46 H46 133.2
C46 C47 C48 137.8(6)
C46 C47 U2 73.8(3)
C48 C47 U2 77.2(3)
C46 C47 H47 111.6
C48 C47 H47 110.6
U2 C47 H47 134.2
C49 C48 C47 129.9(5)
C49 C48 Si4 113.1(4)
C47 C48 Si4 116.9(4)
C49 C48 U2 72.2(3)
C47 C48 U2 72.4(3)
Si4 C48 U2 138.1(3)
C50 C49 C48 137.3(5)
C50 C49 U2 74.1(3)
C48 C49 U2 77.7(3)
C50 C49 H49 111.7
C48 C49 H49 111
U2 C49 H49 131.5
C49 C50 C51 135.7(5)
C49 C50 U2 75.6(3)
C51 C50 U2 74.5(3)
C49 C50 H50 112.3
C51 C50 H50 112
U2 C50 H50 134.1
C50 C51 C52 135.2(6)
C50 C51 U2 75.0(3)
C52 C51 U2 74.3(3)
C50 C51 H51 112.5
C52 C51 H51 112.4
U2 C51 H51 133.9
C51 C52 C45 136.8(6)
C51 C52 U2 74.8(3)
C45 C52 U2 76.3(3)
C51 C52 H52 112
C45 C52 H52 111.3
U2 C52 H52 132.4
C55 C53 C54 109.1(6)
C55 C53 Si3 115.9(5)
C54 C53 Si3 109.8(4)
C55 C53 H53 107.2
C54 C53 H53 107.2
Si3 C53 H53 107.2
C53 C54 H54A 109.5
C53 C54 H54B 109.5
H54A C54 H54B 109.5
C53 C54 H54C 109.5
H54A C54 H54C 109.5
H54B C54 H54C 109.5
C53 C55 H55A 109.5
C53 C55 H55B 109.5
H55A C55 H55B 109.5
C53 C55 H55C 109.5
H55A C55 H55C 109.5
H55B C55 H55C 109.5
C57 C56 C58 110.1(6)
C57 C56 Si3 117.1(5)
C58 C56 Si3 113.6(4)
C57 C56 H56 104.9
C58 C56 H56 104.9
Si3 C56 H56 104.9
C56 C57 H57A 109.5
C56 C57 H57B 109.5
H57A C57 H57B 109.5
C56 C57 H57C 109.5
H57A C57 H57C 109.5
H57B C57 H57C 109.5
C56 C58 H58A 109.5
C56 C58 H58B 109.5
H58A C58 H58B 109.5
C56 C58 H58C 109.5
H58A C58 H58C 109.5
H58B C58 H58C 109.5
C60 C59 C61 109.8(5)
C60 C59 Si3 111.0(4)
C61 C59 Si3 113.5(4)
C60 C59 H59 107.4
C61 C59 H59 107.4
Si3 C59 H59 107.4
C59 C60 H60A 109.5
C59 C60 H60B 109.5
H60A C60 H60B 109.5
C59 C60 H60C 109.5
H60A C60 H60C 109.5
H60B C60 H60C 109.5
C59 C61 H61A 109.5
C59 C61 H61B 109.5
H61A C61 H61B 109.5
C59 C61 H61C 109.5
H61A C61 H61C 109.5
H61B C61 H61C 109.5
C63 C62 C64 110.1(5)
C63 C62 Si4 112.7(5)
C64 C62 Si4 114.3(4)
C63 C62 H62 106.4
C64 C62 H62 106.4
Si4 C62 H62 106.4
C62 C63 H63A 109.5
C62 C63 H63B 109.5
H63A C63 H63B 109.5
C62 C63 H63C 109.5
H63A C63 H63C 109.5
H63B C63 H63C 109.5
C62 C64 H64A 109.5
C62 C64 H64B 109.5
H64A C64 H64B 109.5
C62 C64 H64C 109.5
H64A C64 H64C 109.5
H64B C64 H64C 109.5
C66 C65 C67 110.4(5)
C66 C65 Si4 115.6(4)
C67 C65 Si4 113.4(5)
C66 C65 H65 105.5
C67 C65 H65 105.5
Si4 C65 H65 105.5
C65 C66 H66A 109.5
C65 C66 H66B 109.5
H66A C66 H66B 109.5
C65 C66 H66C 109.5
H66A C66 H66C 109.5
H66B C66 H66C 109.5
C65 C67 H67A 109.5
C65 C67 H67B 109.5
H67A C67 H67B 109.5
C65 C67 H67C 109.5
H67A C67 H67C 109.5
H67B C67 H67C 109.5
C70 C68 C69 110.6(5)
C70 C68 Si4 115.1(5)
C69 C68 Si4 111.1(4)
C70 C68 H68 106.5
C69 C68 H68 106.5
Si4 C68 H68 106.5
C68 C69 H69A 109.5
C68 C69 H69B 109.5
H69A C69 H69B 109.5
C68 C69 H69C 109.5
H69A C69 H69C 109.5
H69B C69 H69C 109.5
C68 C70 H70A 109.5
C68 C70 H70B 109.5
H70A C70 H70B 109.5
C68 C70 H70C 109.5
H70A C70 H70C 109.5
H70B C70 H70C 109.5

loop_
_geom_bond_atom_site_label_1
_geom_bond_atom_site_label_2
_geom_bond_distance
U1 O1 2.096(3)
U1 O2 2.346(4)
U1 O4 2.391(4)
U1 C24 2.638(6)
U1 C23 2.643(6)
U1 C21 2.651(5)
U1 C25 2.657(5)
U1 C22 2.680(6)
U1 C26 2.682(5)
U1 C20 2.683(5)
U1 C19 2.753(5)
U1 U2 3.9313(3)
U2 O1 2.096(3)
U2 O5 2.343(4)
U2 O3 2.362(3)
U2 C52 2.638(6)
U2 C51 2.645(6)
U2 C50 2.652(5)
U2 C46 2.660(5)
U2 C49 2.671(5)
U2 C47 2.680(5)
U2 C45 2.684(5)
U2 C48 2.741(5)
P1 C2 1.806(6)
P1 C5 1.810(6)
P1 C1 1.855(6)
P2 C11 1.802(6)
P2 C14 1.811(6)
P2 C10 1.850(6)
Si1 C36 1.889(6)
Si1 C42 1.898(6)
Si1 C39 1.901(6)
Si1 C22 1.916(6)
Si2 C27 1.892(6)
Si2 C33 1.898(7)
Si2 C30 1.899(6)
Si2 C19 1.899(6)
Si3 C45 1.887(6)
Si3 C59 1.897(6)
Si3 C53 1.902(6)
Si3 C56 1.912(7)
Si4 C68 1.895(6)
Si4 C65 1.899(6)
Si4 C62 1.904(6)
Si4 C48 1.911(6)
O2 C1 1.260(6)
O3 C1 1.262(6)
O4 C10 1.260(6)
O5 C10 1.286(6)
C2 C3 1.347(8)
C2 C6 1.492(8)
C3 C4 1.475(9)
C3 C7 1.506(9)
C4 C5 1.331(9)
C4 C8 1.520(9)
C5 C9 1.502(9)
C6 H6A 0.98
C6 H6B 0.98
C6 H6C 0.98
C7 H7A 0.98
C7 H7B 0.98
C7 H7C 0.98
C8 H8A 0.98
C8 H8B 0.98
C8 H8C 0.98
C9 H9A 0.98
C9 H9B 0.98
C9 H9C 0.98
C11 C12 1.345(8)
C11 C15 1.494(8)
C12 C13 1.482(8)
C12 C16 1.506(8)
C13 C14 1.343(8)
C13 C17 1.512(8)
C14 C18 1.500(9)
C15 H15A 0.98
C15 H15B 0.98
C15 H15C 0.98
C16 H16A 0.98
C16 H16B 0.98
C16 H16C 0.98
C17 H17A 0.98
C17 H17B 0.98
C17 H17C 0.98
C18 H18A 0.98
C18 H18B 0.98
C18 H18C 0.98
C19 C20 1.408(7)
C19 C26 1.425(7)
C20 C21 1.413(8)
C20 H20 0.9498
C21 C22 1.423(8)
C21 H21 0.9499
C22 C23 1.426(8)
C23 C24 1.408(8)
C23 H23 0.9499
C24 C25 1.405(8)
C24 H24 0.9498
C25 C26 1.413(8)
C25 H25 0.9499
C26 H26 0.9497
C27 C29 1.531(9)
C27 C28 1.552(9)
C27 H27 1
C28 H28A 0.98
C28 H28B 0.98
C28 H28C 0.98
C29 H29A 0.98
C29 H29B 0.98
C29 H29C 0.98
C30 C31 1.538(8)
C30 C32 1.538(8)
C30 H30 1
C31 H31A 0.98
C31 H31B 0.98
C31 H31C 0.98
C32 H32A 0.98
C32 H32B 0.98
C32 H32C 0.98
C33 C35 1.512(9)
C33 C34 1.537(10)
C33 H33 1
C34 H34A 0.98
C34 H34B 0.98
C34 H34C 0.98
C35 H35A 0.98
C35 H35B 0.98
C35 H35C 0.98
C36 C38 1.537(9)
C36 C37 1.541(8)
C36 H36 1
C37 H37A 0.98
C37 H37B 0.98
C37 H37C 0.98
C38 H38A 0.98
C38 H38B 0.98
C38 H38C 0.98
C39 C41 1.531(8)
C39 C40 1.548(8)
C39 H39 1
C40 H40A 0.98
C40 H40B 0.98
C40 H40C 0.98
C41 H41A 0.98
C41 H41B 0.98
C41 H41C 0.98
C42 C43 1.536(8)
C42 C44 1.541(8)
C42 H42 1
C43 H43A 0.98
C43 H43B 0.98
C43 H43C 0.98
C44 H44A 0.98
C44 H44B 0.98
C44 H44C 0.98
C45 C52 1.419(8)
C45 C46 1.429(8)
C46 C47 1.417(7)
C46 H46 0.95
C47 C48 1.424(7)
C47 H47 0.9501
C48 C49 1.410(8)
C49 C50 1.395(8)
C49 H49 0.95
C50 C51 1.396(8)
C50 H50 0.9501
C51 C52 1.408(7)
C51 H51 0.9502
C52 H52 0.95
C53 C55 1.529(9)
C53 C54 1.533(9)
C53 H53 1
C54 H54A 0.98
C54 H54B 0.98
C54 H54C 0.98
C55 H55A 0.98
C55 H55B 0.98
C55 H55C 0.98
C56 C57 1.516(9)
C56 C58 1.527(9)
C56 H56 1
C57 H57A 0.98
C57 H57B 0.98
C57 H57C 0.98
C58 H58A 0.98
C58 H58B 0.98
C58 H58C 0.98
C59 C60 1.540(7)
C59 C61 1.550(8)
C59 H59 1
C60 H60A 0.98
C60 H60B 0.98
C60 H60C 0.98
C61 H61A 0.98
C61 H61B 0.98
C61 H61C 0.98
C62 C63 1.519(8)
C62 C64 1.551(8)
C62 H62 1
C63 H63A 0.98
C63 H63B 0.98
C63 H63C 0.98
C64 H64A 0.98
C64 H64B 0.98
C64 H64C 0.98
C65 C66 1.527(9)
C65 C67 1.541(8)
C65 H65 1
C66 H66A 0.98
C66 H66B 0.98
C66 H66C 0.98
C67 H67A 0.98
C67 H67B 0.98
C67 H67C 0.98
C68 C70 1.517(9)
C68 C69 1.528(9)
C68 H68 1
C69 H69A 0.98
C69 H69B 0.98
C69 H69C 0.98
C70 H70A 0.98
C70 H70B 0.98
C70 H70C 0.98

loop_
_geom_torsion_atom_site_label_1
_geom_torsion_atom_site_label_2
_geom_torsion_atom_site_label_3
_geom_torsion_atom_site_label_4
_geom_torsion
U1 O2 C1 O3 27.5(10)
U1 O2 C1 P1 -157.8(3)
U2 O3 C1 O2 -8.3(10)
U2 O3 C1 P1 176.8(3)
C2 P1 C1 O2 128.0(5)
C5 P1 C1 O2 31.9(6)
C2 P1 C1 O3 -56.8(5)
C5 P1 C1 O3 -152.9(5)
C5 P1 C2 C3 -10.7(5)
C1 P1 C2 C3 -117.6(4)
C5 P1 C2 C6 174.3(5)
C1 P1 C2 C6 67.4(5)
C6 C2 C3 C4 -177.5(6)
P1 C2 C3 C4 7.6(7)
C6 C2 C3 C7 4.0(10)
P1 C2 C3 C7 -170.9(5)
C2 C3 C4 C5 1.1(9)
C7 C3 C4 C5 179.7(6)
C2 C3 C4 C8 -177.0(6)
C7 C3 C4 C8 1.5(10)
C3 C4 C5 C9 -179.7(6)
C8 C4 C5 C9 -1.6(12)
C3 C4 C5 P1 -9.3(7)
C8 C4 C5 P1 168.8(5)
C2 P1 C5 C4 11.4(5)
C1 P1 C5 C4 117.5(5)
C2 P1 C5 C9 -177.2(5)
C1 P1 C5 C9 -71.1(6)
U1 O4 C10 O5 -1.9(9)
U1 O4 C10 P2 -175.7(2)
U2 O5 C10 O4 25.3(9)
U2 O5 C10 P2 -160.8(3)
C11 P2 C10 O4 -143.3(4)
C14 P2 C10 O4 -46.6(5)
C11 P2 C10 O5 42.5(5)
C14 P2 C10 O5 139.2(4)
C14 P2 C11 C12 10.1(5)
C10 P2 C11 C12 117.8(5)
C14 P2 C11 C15 -172.6(6)
C10 P2 C11 C15 -64.9(6)
C15 C11 C12 C13 175.6(6)
P2 C11 C12 C13 -7.2(7)
C15 C11 C12 C16 -2.6(11)
P2 C11 C12 C16 174.6(5)
C11 C12 C13 C14 -1.0(9)
C16 C12 C13 C14 177.2(7)
C11 C12 C13 C17 178.5(6)
C16 C12 C13 C17 -3.2(10)
C12 C13 C14 C18 178.9(8)
C17 C13 C14 C18 -0.7(13)
C12 C13 C14 P2 8.7(8)
C17 C13 C14 P2 -170.9(6)
C11 P2 C14 C13 -10.7(6)
C10 P2 C14 C13 -117.0(5)
C11 P2 C14 C18 178.5(7)
C10 P2 C14 C18 72.2(7)
C27 Si2 C19 C20 -134.1(4)
C33 Si2 C19 C20 107.4(4)
C30 Si2 C19 C20 -11.6(5)
C27 Si2 C19 C26 48.3(5)
C33 Si2 C19 C26 -70.1(4)
C30 Si2 C19 C26 170.8(4)
C27 Si2 C19 U1 135.7(3)
C33 Si2 C19 U1 17.3(4)
C30 Si2 C19 U1 -101.8(4)
C26 C19 C20 C21 -0.5(11)
Si2 C19 C20 C21 -177.5(6)
U1 C19 C20 C21 -46.4(7)
C26 C19 C20 U1 45.9(6)
Si2 C19 C20 U1 -131.1(3)
C19 C20 C21 C22 -3.0(12)
U1 C20 C21 C22 -50.6(6)
C19 C20 C21 U1 47.6(7)
C20 C21 C22 C23 2.1(11)
U1 C21 C22 C23 -48.6(6)
C20 C21 C22 Si1 -174.4(5)
U1 C21 C22 Si1 134.9(3)
C20 C21 C22 U1 50.6(6)
C21 C22 C23 C24 0.3(11)
Si1 C22 C23 C24 176.9(6)
U1 C22 C23 C24 -48.4(7)
C21 C22 C23 U1 48.7(6)
Si1 C22 C23 U1 -134.8(3)
C22 C23 C24 C25 -0.2(12)
U1 C23 C24 C25 -49.1(7)
C22 C23 C24 U1 48.8(7)
C23 C24 C25 C26 -0.1(12)
U1 C24 C25 C26 -49.0(6)
C23 C24 C25 U1 48.9(7)
C24 C25 C26 C19 -2.4(11)
U1 C25 C26 C19 -50.8(6)
C24 C25 C26 U1 48.4(6)
C20 C19 C26 C25 3.6(11)
Si2 C19 C26 C25 -179.3(5)
U1 C19 C26 C25 49.6(6)
C20 C19 C26 U1 -46.0(6)
Si2 C19 C26 U1 131.1(3)
C33 Si2 C27 C29 154.7(4)
C30 Si2 C27 C29 -81.4(5)
C19 Si2 C27 C29 40.1(5)
C33 Si2 C27 C28 -77.3(6)
C30 Si2 C27 C28 46.6(6)
C19 Si2 C27 C28 168.1(5)
C27 Si2 C30 C31 -75.0(5)
C33 Si2 C30 C31 49.1(5)
C19 Si2 C30 C31 164.8(4)
C27 Si2 C30 C32 51.5(5)
C33 Si2 C30 C32 175.6(5)
C19 Si2 C30 C32 -68.7(5)
C27 Si2 C33 C35 172.9(5)
C30 Si2 C33 C35 48.3(6)
C19 Si2 C33 C35 -70.6(5)
C27 Si2 C33 C34 43.8(6)
C30 Si2 C33 C34 -80.9(6)
C19 Si2 C33 C34 160.3(5)
C42 Si1 C36 C38 59.3(5)
C39 Si1 C36 C38 -58.0(6)
C22 Si1 C36 C38 -178.8(5)
C42 Si1 C36 C37 -171.8(5)
C39 Si1 C36 C37 70.9(5)
C22 Si1 C36 C37 -49.9(5)
C36 Si1 C42 C43 179.5(4)
C39 Si1 C42 C43 -58.5(5)
C22 Si1 C42 C43 63.8(5)
C36 Si1 C42 C44 52.7(6)
C39 Si1 C42 C44 174.7(5)
C22 Si1 C42 C44 -63.0(6)
C59 Si3 C45 C52 16.4(5)
C53 Si3 C45 C52 -100.4(5)
C56 Si3 C45 C52 134.1(4)
C59 Si3 C45 C46 -164.9(4)
C53 Si3 C45 C46 78.4(5)
C56 Si3 C45 C46 -47.1(5)
C59 Si3 C45 U2 -75.3(5)
C53 Si3 C45 U2 167.9(4)
C56 Si3 C45 U2 42.4(5)
C52 C45 C46 C47 -0.4(11)
Si3 C45 C46 C47 -178.9(5)
U2 C45 C46 C47 48.7(7)
C52 C45 C46 U2 -49.0(6)
Si3 C45 C46 U2 132.4(3)
C45 C46 C47 C48 -0.4(12)
U2 C46 C47 C48 48.3(7)
C45 C46 C47 U2 -48.7(7)
C46 C47 C48 C49 -0.5(11)
U2 C47 C48 C49 46.8(6)
C46 C47 C48 Si4 177.0(5)
U2 C47 C48 Si4 -135.6(3)
C46 C47 C48 U2 -47.4(6)
C47 C48 C49 C50 2.4(11)
Si4 C48 C49 C50 -175.2(6)
U2 C48 C49 C50 49.3(7)
C47 C48 C49 U2 -46.9(6)
Si4 C48 C49 U2 135.4(3)
C48 C49 C50 C51 -1.7(12)
U2 C49 C50 C51 48.7(7)
C48 C49 C50 U2 -50.4(7)
C49 C50 C51 C52 -1.0(12)
U2 C50 C51 C52 48.0(6)
C49 C50 C51 U2 -49.0(7)
C50 C51 C52 C45 1.5(12)
U2 C51 C52 C45 49.8(7)
C50 C51 C52 U2 -48.3(7)
C46 C45 C52 C51 0.0(11)
Si3 C45 C52 C51 178.5(5)
U2 C45 C52 C51 -49.3(7)
C46 C45 C52 U2 49.3(6)
Si3 C45 C52 U2 -132.2(3)
C45 Si3 C59 C60 -169.5(4)
C53 Si3 C59 C60 -52.8(5)
C56 Si3 C59 C60 69.0(5)
C45 Si3 C59 C61 66.3(5)
C53 Si3 C59 C61 -177.0(4)
C56 Si3 C59 C61 -55.2(5)
C68 Si4 C65 C66 165.6(5)
C62 Si4 C65 C66 -76.5(5)
C48 Si4 C65 C66 44.1(5)
C68 Si4 C65 C67 -65.4(5)
C62 Si4 C65 C67 52.5(5)
C48 Si4 C65 C67 173.1(4)
C65 Si4 C68 C70 -50.9(5)
C62 Si4 C68 C70 -171.9(5)
C48 Si4 C68 C70 65.3(5)
C65 Si4 C68 C69 -177.5(5)
C62 Si4 C68 C69 61.5(5)
C48 Si4 C68 C69 -61.4(6)
